data_2010664
loop_
_publ_author_name
'Reeske, Gregor'
'Sch\"urmann, Markus'
'Preut, Hans'
'Mitchell, Terence Nigel'

_publ_section_title
;
 4-(Diphenylphosphinoyl)-3-methyl-<i>N</i>-phenyl-1,2-isoxazole-5-carboxamide
;
_journal_issue 2
_journal_name_full 'Acta Crystallographica Section C'
_journal_page_first e72
_journal_page_last e72
_journal_paper_doi 10.1107/S0108270100001098
_journal_volume 56
_journal_year 2000
_chemical_formula_sum 'C23 H19 N2 O3 P'
_chemical_formula_weight 402.37
_chemical_name_systematic
;
?
;
_space_group_IT_number 2
_symmetry_cell_setting triclinic
_symmetry_space_group_name_Hall '-P 1'
_symmetry_space_group_name_H-M 'P -1'
_audit_creation_method SHELXL-97
_cell_angle_alpha 79.8960(10)
_cell_angle_beta 79.283(2)
_cell_angle_gamma 85.338(2)
_cell_formula_units_Z 2
_cell_length_a 7.4055(2)
_cell_length_b 10.3008(4)
_cell_length_c 13.6543(5)
_cell_measurement_reflns_used 11324
_cell_measurement_temperature 291.0(10)
_cell_measurement_theta_max 25.02
_cell_measurement_theta_min 3.43
_cell_volume 1006.27(6)
_computing_cell_refinement 'DENZO and SCALEPACK (Otwinowski & Minor, 1997)'
_computing_data_collection 'Nonius KappaCCD software'
_computing_data_reduction 'DENZO and SCALEPACK (Otwinowski & Minor, 1997)'
_computing_publication_material 'SHELXL97 (Sheldrick, 1997) and PARST95 (Nardelli, 1995)'
_computing_structure_refinement 'SHELXL97 (Sheldrick, 1997)'
_computing_structure_solution 'SHELXS97 (Sheldrick, 1990)'
_diffrn_ambient_temperature 291.0(10)
_diffrn_detector_area_resol_mean '10 vertical, 18 horizontal'
_diffrn_measured_fraction_theta_full .929
_diffrn_measured_fraction_theta_max .929
_diffrn_measurement_device_type 'Nonius KappaCCD'
_diffrn_measurement_method
;
360 frames via \w-rotation (\D\w = 1\%) at different \q values
and two times 20 s per frame
;
_diffrn_radiation_monochromator graphite
_diffrn_radiation_source 'fine-focus sealed tube'
_diffrn_radiation_type MoK\a
_diffrn_radiation_wavelength .71069
_diffrn_reflns_av_R_equivalents .017
_diffrn_reflns_av_sigmaI/netI .0377
_diffrn_reflns_limit_h_max 7
_diffrn_reflns_limit_h_min -7
_diffrn_reflns_limit_k_max 12
_diffrn_reflns_limit_k_min -12
_diffrn_reflns_limit_l_max 16
_diffrn_reflns_limit_l_min -15
_diffrn_reflns_number 11324
_diffrn_reflns_theta_full 25.02
_diffrn_reflns_theta_max 25.02
_diffrn_reflns_theta_min 3.43
_diffrn_standards_decay_% 0
_diffrn_standards_number none
_exptl_absorpt_coefficient_mu .164
_exptl_absorpt_correction_type none
_exptl_crystal_colour colourless
_exptl_crystal_density_diffrn 1.328
_exptl_crystal_density_method 'not measured'
_exptl_crystal_description block
_exptl_crystal_F_000 420
_exptl_crystal_size_max .30
_exptl_crystal_size_mid .20
_exptl_crystal_size_min .20
_refine_diff_density_max .180
_refine_diff_density_min -.247
_refine_ls_extinction_method none
_refine_ls_goodness_of_fit_ref .998
_refine_ls_hydrogen_treatment constr
_refine_ls_matrix_type full
_refine_ls_number_parameters 263
_refine_ls_number_reflns 3308
_refine_ls_number_restraints 0
_refine_ls_restrained_S_all .998
_refine_ls_R_factor_all .051
_refine_ls_R_factor_gt .035
_refine_ls_shift/su_max <0.001
_refine_ls_shift/su_mean .000
_refine_ls_structure_factor_coef Fsqd
_refine_ls_weighting_details 'w = 1/[\s^2^(Fo^2^)+(0.0617P)^2^] where P = (Fo^2^+2Fc^2^)/3'
_refine_ls_weighting_scheme calc
_refine_ls_wR_factor_ref .096
_reflns_number_gt 2477
_reflns_number_total 3308
_reflns_threshold_expression I>2\s(I)
_cod_data_source_file qa0211.cif
_cod_data_source_block I
_cod_depositor_comments
;
The following automatic conversions were performed:

'_refine_ls_weighting_scheme' value 'calc w =
1/[\s^2^(Fo^2^)+(0.0617P)^2^] where P = (Fo^2^+2Fc^2^)/3' was changed
to 'calc'. New tag '_refine_ls_weighting_details' was created. The
value of the new tag was set to 'w = 1/[\s^2^(Fo^2^)+(0.0617P)^2^]
where P = (Fo^2^+2Fc^2^)/3'.

Automatic conversion script
Id: cif_fix_values 3143 2015-03-26 13:38:13Z robertas 
;
_cod_database_code 2010664
_cod_database_fobs_code 2010664

loop_
_symmetry_equiv_pos_as_xyz
'x, y, z'
'-x, -y, -z'

loop_
_atom_site_label
_atom_site_fract_x
_atom_site_fract_y
_atom_site_fract_z
_atom_site_U_iso_or_equiv
_atom_site_adp_type
_atom_site_calc_flag
_atom_site_refinement_flags
_atom_site_occupancy
_atom_site_disorder_assembly
_atom_site_disorder_group
_atom_site_type_symbol
P1 .39934(6) .86003(4) .79232(3) .04088(16) Uani d . 1 . . P
O1 .57658(15) 1.11888(12) .54818(9) .0518(3) Uani d . 1 . . O
O2 .24260(15) .93150(12) .84930(9) .0523(3) Uani d . 1 . . O
O3 .26237(17) 1.24690(13) .55543(10) .0639(4) Uani d . 1 . . O
N1 .14088(18) 1.13211(14) .70841(11) .0488(4) Uani d . 1 . . N
H6 .1641 1.0663 .7533 .073 Uiso calc R 1 . . H
N2 .73838(18) 1.03827(15) .55140(12) .0549(4) Uani d . 1 . . N
C1 .2730(2) 1.15941(17) .62718(14) .0460(4) Uani d . 1 . . C
C2 .8536(2) .8487(2) .65513(16) .0651(6) Uani d . 1 . . C
H4A .9606 .8638 .6036 .098 Uiso calc R 1 . . H
H4B .8130 .7618 .6578 .098 Uiso calc R 1 . . H
H4C .8835 .8563 .7193 .098 Uiso calc R 1 . . H
C3 .7040(2) .94870(18) .63144(14) .0457(4) Uani d . 1 . . C
C4 .5181(2) .96539(16) .68440(12) .0398(4) Uani d . 1 . . C
C5 .4488(2) 1.07401(16) .62770(12) .0406(4) Uani d . 1 . . C
C11 .3263(2) .72537(16) .74497(12) .0397(4) Uani d . 1 . . C
C12 .1723(2) .65971(19) .80026(15) .0549(5) Uani d . 1 . . C
H12 .1140 .6841 .8613 .082 Uiso calc R 1 . . H
C13 .1064(3) .5588(2) .76444(19) .0695(6) Uani d . 1 . . C
H13 .0044 .5149 .8016 .104 Uiso calc R 1 . . H
C14 .1916(3) .5231(2) .6739(2) .0719(6) Uani d . 1 . . C
H14 .1465 .4554 .6497 .108 Uiso calc R 1 . . H
C15 .3419(3) .5866(2) .61951(17) .0672(6) Uani d . 1 . . C
H15 .3988 .5619 .5584 .101 Uiso calc R 1 . . H
C16 .4107(2) .68731(18) .65433(14) .0515(5) Uani d . 1 . . C
H16 .5137 .7296 .6168 .077 Uiso calc R 1 . . H
C21 .5644(2) .79572(17) .87200(12) .0421(4) Uani d . 1 . . C
C22 .6064(2) .66234(18) .89799(14) .0510(5) Uani d . 1 . . C
H22 .5601 .6016 .8673 .077 Uiso calc R 1 . . H
C23 .7175(3) .6190(2) .96973(15) .0623(5) Uani d . 1 . . C
H23 .7438 .5291 .9880 .093 Uiso calc R 1 . . H
C24 .7885(3) .7086(2) 1.01374(15) .0664(6) Uani d . 1 . . C
H24 .8630 .6791 1.0618 .100 Uiso calc R 1 . . H
C25 .7508(3) .8408(2) .98772(16) .0694(6) Uani d . 1 . . C
H25 .8009 .9009 1.0173 .104 Uiso calc R 1 . . H
C26 .6380(3) .8853(2) .91719(15) .0596(5) Uani d . 1 . . C
H26 .6113 .9753 .9000 .089 Uiso calc R 1 . . H
C31 -.0327(2) 1.19999(16) .72818(14) .0453(4) Uani d . 1 . . C
C32 -.1179(2) 1.19170(19) .82779(15) .0550(5) Uani d . 1 . . C
H32 -.0613 1.1425 .8786 .083 Uiso calc R 1 . . H
C33 -.2882(3) 1.2567(2) .85243(17) .0657(6) Uani d . 1 . . C
H33 -.3446 1.2510 .9197 .099 Uiso calc R 1 . . H
C34 -.3730(3) 1.3287(2) .77833(19) .0706(6) Uani d . 1 . . C
H34 -.4867 1.3724 .7947 .106 Uiso calc R 1 . . H
C35 -.2884(3) 1.3357(2) .67964(18) .0736(6) Uani d . 1 . . C
H35 -.3462 1.3846 .6292 .110 Uiso calc R 1 . . H
C36 -.1199(3) 1.2724(2) .65308(16) .0611(5) Uani d . 1 . . C
H36 -.0652 1.2780 .5855 .092 Uiso calc R 1 . . H

loop_
_atom_site_aniso_label
_atom_site_aniso_U_11
_atom_site_aniso_U_22
_atom_site_aniso_U_33
_atom_site_aniso_U_12
_atom_site_aniso_U_13
_atom_site_aniso_U_23
P1 .0441(3) .0398(3) .0364(3) -.00124(18) -.00301(18) -.0048(2)
O1 .0493(7) .0479(7) .0507(8) -.0017(5) -.0005(6) .0028(6)
O2 .0542(7) .0507(7) .0456(7) .0054(6) .0040(6) -.0081(6)
O3 .0691(9) .0540(8) .0567(9) .0113(6) -.0015(7) .0065(7)
N1 .0453(8) .0489(9) .0468(9) .0059(6) -.0035(7) -.0015(7)
N2 .0434(8) .0577(10) .0571(10) -.0004(7) -.0006(7) -.0014(9)
C1 .0529(10) .0384(10) .0465(11) .0001(8) -.0084(8) -.0073(9)
C2 .0449(11) .0782(14) .0635(13) .0097(9) -.0025(9) -.0017(11)
C3 .0421(9) .0485(11) .0439(11) -.0030(8) -.0037(7) -.0045(9)
C4 .0406(9) .0402(10) .0383(10) -.0027(7) -.0038(7) -.0085(8)
C5 .0431(9) .0391(10) .0382(10) -.0059(7) -.0025(7) -.0054(8)
C11 .0397(9) .0391(9) .0385(10) -.0011(7) -.0083(7) -.0006(8)
C12 .0479(10) .0556(12) .0582(13) -.0063(9) -.0051(9) -.0037(10)
C13 .0573(12) .0531(13) .0966(18) -.0138(10) -.0177(12) .0011(12)
C14 .0819(15) .0477(12) .0965(19) -.0023(11) -.0381(14) -.0166(13)
C15 .0890(16) .0535(13) .0647(14) .0053(11) -.0212(12) -.0207(11)
C16 .0604(11) .0462(11) .0464(11) -.0016(8) -.0067(9) -.0071(9)
C21 .0469(9) .0441(10) .0331(9) -.0043(7) -.0020(7) -.0048(8)
C22 .0537(11) .0485(11) .0504(12) -.0035(8) -.0104(8) -.0052(9)
C23 .0624(12) .0585(13) .0613(13) .0017(9) -.0154(10) .0057(10)
C24 .0603(12) .0871(17) .0511(13) -.0028(11) -.0196(10) .0004(12)
C25 .0741(14) .0792(17) .0636(14) -.0088(11) -.0271(11) -.0165(12)
C26 .0688(13) .0546(12) .0591(13) -.0060(9) -.0181(10) -.0111(10)
C31 .0441(10) .0405(10) .0530(12) -.0022(7) -.0098(8) -.0105(9)
C32 .0496(11) .0589(12) .0545(13) -.0032(9) -.0062(9) -.0067(10)
C33 .0546(12) .0761(15) .0638(14) -.0011(10) .0032(10) -.0199(12)
C34 .0548(12) .0718(14) .0849(18) .0122(10) -.0093(11) -.0222(13)
C35 .0599(13) .0846(16) .0764(17) .0224(11) -.0218(11) -.0152(13)
C36 .0589(12) .0710(14) .0553(13) .0091(9) -.0149(9) -.0156(11)

loop_
_atom_type_symbol
_atom_type_description
_atom_type_scat_dispersion_real
_atom_type_scat_dispersion_imag
_atom_type_scat_source
C C .0033 .0016 'International Tables Vol C Tables 4.2.6.8 and 6.1.1.4'
H H .0000 .0000 'International Tables Vol C Tables 4.2.6.8 and 6.1.1.4'
N N .0061 .0033 'International Tables Vol C Tables 4.2.6.8 and 6.1.1.4'
O O .0106 .0060 'International Tables Vol C Tables 4.2.6.8 and 6.1.1.4'
P P .1023 .0942 'International Tables Vol C Tables 4.2.6.8 and 6.1.1.4'

loop_
_geom_angle_atom_site_label_1
_geom_angle_atom_site_label_2
_geom_angle_atom_site_label_3
_geom_angle
O2 P1 C11 112.25(7)
O2 P1 C21 110.38(7)
C11 P1 C21 108.13(7)
O2 P1 C4 112.25(7)
C11 P1 C4 106.19(8)
C21 P1 C4 107.39(7)
C5 O1 N2 108.92(12)
C1 N1 C31 126.99(15)
C1 N1 H6 116.5
C31 N1 H6 116.5
C3 N2 O1 106.27(13)
O3 C1 N1 125.43(16)
O3 C1 C5 118.75(16)
N1 C1 C5 115.82(15)
C3 C2 H4A 109.5
C3 C2 H4B 109.5
H4A C2 H4B 109.5
C3 C2 H4C 109.5
H4A C2 H4C 109.5
H4B C2 H4C 109.5
N2 C3 C4 111.36(15)
N2 C3 C2 118.32(15)
C4 C3 C2 130.32(16)
C5 C4 C3 103.33(14)
C5 C4 P1 128.10(13)
C3 C4 P1 128.34(13)
O1 C5 C4 110.11(14)
O1 C5 C1 110.36(14)
C4 C5 C1 139.53(16)
C16 C11 C12 118.85(17)
C16 C11 P1 122.96(13)
C12 C11 P1 118.13(13)
C13 C12 C11 120.12(19)
C13 C12 H12 119.9
C11 C12 H12 119.9
C14 C13 C12 120.1(2)
C14 C13 H13 120.0
C12 C13 H13 120.0
C15 C14 C13 120.1(2)
C15 C14 H14 119.9
C13 C14 H14 119.9
C14 C15 C16 120.7(2)
C14 C15 H15 119.7
C16 C15 H15 119.7
C15 C16 C11 120.13(18)
C15 C16 H16 119.9
C11 C16 H16 119.9
C22 C21 C26 119.13(16)
C22 C21 P1 123.30(13)
C26 C21 P1 117.23(13)
C21 C22 C23 120.09(17)
C21 C22 H22 120.0
C23 C22 H22 120.0
C24 C23 C22 120.02(19)
C24 C23 H23 120.0
C22 C23 H23 120.0
C25 C24 C23 120.63(19)
C25 C24 H24 119.7
C23 C24 H24 119.7
C24 C25 C26 119.95(19)
C24 C25 H25 120.0
C26 C25 H25 120.0
C25 C26 C21 120.18(19)
C25 C26 H26 119.9
C21 C26 H26 119.9
C32 C31 C36 119.22(17)
C32 C31 N1 117.35(16)
C36 C31 N1 123.43(17)
C31 C32 C33 120.25(18)
C31 C32 H32 119.9
C33 C32 H32 119.9
C34 C33 C32 120.4(2)
C34 C33 H33 119.8
C32 C33 H33 119.8
C33 C34 C35 119.07(19)
C33 C34 H34 120.5
C35 C34 H34 120.5
C34 C35 C36 121.8(2)
C34 C35 H35 119.1
C36 C35 H35 119.1
C35 C36 C31 119.30(19)
C35 C36 H36 120.4
C31 C36 H36 120.4

loop_
_geom_bond_atom_site_label_1
_geom_bond_atom_site_label_2
_geom_bond_site_symmetry_2
_geom_bond_distance
_geom_bond_publ_flag
P1 O2 . 1.4903(11) ?
P1 C11 . 1.7891(17) ?
P1 C21 . 1.7962(17) ?
P1 C4 . 1.7986(17) ?
O1 C5 . 1.3420(19) ?
O1 N2 . 1.4043(17) ?
O3 C1 . 1.219(2) ?
N1 C1 . 1.341(2) ?
N1 C31 . 1.416(2) ?
N1 H6 . .8600 ?
N2 C3 . 1.301(2) ?
C1 C5 . 1.511(2) ?
C2 C3 . 1.491(2) ?
C2 H4A . .9600 ?
C2 H4B . .9600 ?
C2 H4C . .9600 ?
C3 C4 . 1.443(2) ?
C4 C5 . 1.366(2) ?
C11 C16 . 1.385(2) ?
C11 C12 . 1.398(2) ?
C12 C13 . 1.381(3) ?
C12 H12 . .9300 ?
C13 C14 . 1.376(3) ?
C13 H13 . .9300 ?
C14 C15 . 1.364(3) ?
C14 H14 . .9300 ?
C15 C16 . 1.382(3) ?
C15 H15 . .9300 ?
C16 H16 . .9300 ?
C21 C22 . 1.382(2) ?
C21 C26 . 1.391(2) ?
C22 C23 . 1.386(2) ?
C22 H22 . .9300 ?
C23 C24 . 1.372(3) ?
C23 H23 . .9300 ?
C24 C25 . 1.365(3) ?
C24 H24 . .9300 ?
C25 C26 . 1.385(3) ?
C25 H25 . .9300 ?
C26 H26 . .9300 ?
C31 C32 . 1.380(2) ?
C31 C36 . 1.387(2) ?
C32 C33 . 1.391(2) ?
C32 H32 . .9300 ?
C33 C34 . 1.366(3) ?
C33 H33 . .9300 ?
C34 C35 . 1.369(3) ?
C34 H34 . .9300 ?
C35 C36 . 1.377(3) ?
C35 H35 . .9300 ?
C36 H36 . .9300 ?

loop_
_geom_hbond_atom_site_label_D
_geom_hbond_atom_site_label_H
_geom_hbond_atom_site_label_A
_geom_hbond_site_symmetry_A
_geom_hbond_distance_DH
_geom_hbond_distance_HA
_geom_hbond_distance_DA
_geom_hbond_angle_DHA
_geom_hbond_publ_flag
N1 H6 O2 1_555 .86 1.87 2.726(2) 172 y

loop_
_geom_torsion_atom_site_label_1
_geom_torsion_atom_site_label_2
_geom_torsion_atom_site_label_3
_geom_torsion_atom_site_label_4
_geom_torsion
C5 O1 N2 C3 -.03(18)
C31 N1 C1 O3 -1.6(3)
C31 N1 C1 C5 177.49(14)
O1 N2 C3 C4 .34(19)
O1 N2 C3 C2 -179.37(15)
N2 C3 C4 C5 -.5(2)
C2 C3 C4 C5 179.15(18)
N2 C3 C4 P1 174.40(13)
C2 C3 C4 P1 -5.9(3)
O2 P1 C4 C5 -28.55(18)
C11 P1 C4 C5 94.47(16)
C21 P1 C4 C5 -150.04(15)
O2 P1 C4 C3 157.75(14)
C11 P1 C4 C3 -79.24(16)
C21 P1 C4 C3 36.25(17)
N2 O1 C5 C4 -.31(18)
N2 O1 C5 C1 179.47(12)
C3 C4 C5 O1 .48(18)
P1 C4 C5 O1 -174.45(12)
C3 C4 C5 C1 -179.19(19)
P1 C4 C5 C1 5.9(3)
O3 C1 C5 O1 5.5(2)
N1 C1 C5 O1 -173.71(14)
O3 C1 C5 C4 -174.9(2)
N1 C1 C5 C4 6.0(3)
O2 P1 C11 C16 146.24(14)
C21 P1 C11 C16 -91.76(15)
C4 P1 C11 C16 23.23(16)
O2 P1 C11 C12 -30.95(15)
C21 P1 C11 C12 91.05(14)
C4 P1 C11 C12 -153.96(13)
C16 C11 C12 C13 .0(3)
P1 C11 C12 C13 177.32(14)
C11 C12 C13 C14 -.4(3)
C12 C13 C14 C15 .4(3)
C13 C14 C15 C16 .0(3)
C14 C15 C16 C11 -.4(3)
C12 C11 C16 C15 .4(3)
P1 C11 C16 C15 -176.79(13)
O2 P1 C21 C22 116.80(15)
C11 P1 C21 C22 -6.34(17)
C4 P1 C21 C22 -120.54(15)
O2 P1 C21 C26 -56.50(15)
C11 P1 C21 C26 -179.64(13)
C4 P1 C21 C26 66.16(15)
C26 C21 C22 C23 1.3(3)
P1 C21 C22 C23 -171.87(13)
C21 C22 C23 C24 -1.1(3)
C22 C23 C24 C25 .1(3)
C23 C24 C25 C26 .8(3)
C24 C25 C26 C21 -.7(3)
C22 C21 C26 C25 -.4(3)
P1 C21 C26 C25 173.18(15)
C1 N1 C31 C32 -155.90(17)
C1 N1 C31 C36 24.6(3)
C36 C31 C32 C33 -.8(3)
N1 C31 C32 C33 179.64(16)
C31 C32 C33 C34 .3(3)
C32 C33 C34 C35 .2(3)
C33 C34 C35 C36 -.1(4)
C34 C35 C36 C31 -.4(3)
C32 C31 C36 C35 .8(3)
N1 C31 C36 C35 -179.64(17)

loop_
_cod_related_entry_id
_cod_related_entry_database
_cod_related_entry_code
1 ChemSpider 21135901
